data_7044881
loop_
_publ_author_name
'Vivancos, \'Angela'
'Petronilho, Ana'
'Cardoso, Joao'
'M\"uller-Bunz, Helge'
'Albrecht, Martin'

_publ_section_title
;
 Unveiling the role of ancillary ligands in acceptorless benzyl alcohol
 dehydrogenation and etherification mediated by mesoionic carbene iridium
 complexes.
;
_journal_issue 1
_journal_name_full 'Dalton transactions (Cambridge, England : 2003)'
_journal_page_first 74
_journal_page_last 82
_journal_paper_doi 10.1039/c7dt04109h
_journal_volume 47
_journal_year 2017
_chemical_formula_moiety 'C19 H28 Ir N5, 2 (C F3 O3 S), H2 O'
_chemical_formula_sum 'C21 H30 F6 Ir N5 O7 S2'
_chemical_formula_weight 834.82
_space_group_IT_number 14
_space_group_name_Hall '-P 2ybc'
_space_group_name_H-M_alt 'P 1 21/c 1'
_symmetry_cell_setting monoclinic
_symmetry_space_group_name_Hall '-P 2ybc'
_symmetry_space_group_name_H-M 'P 1 21/c 1'
_atom_sites_solution_hydrogens geom
_atom_sites_solution_primary direct
_atom_sites_solution_secondary difmap
_audit_creation_method SHELXL-97
_audit_update_record
;
2017-10-31 deposited with the CCDC.
2017-11-27 downloaded from the CCDC.
;
_cell_angle_alpha 90.00
_cell_angle_beta 106.402(2)
_cell_angle_gamma 90.00
_cell_formula_units_Z 4
_cell_length_a 11.7545(2)
_cell_length_b 15.1242(2)
_cell_length_c 16.9226(3)
_cell_measurement_reflns_used 24061
_cell_measurement_temperature 100(2)
_cell_measurement_theta_max 29.5623
_cell_measurement_theta_min 2.8423
_cell_volume 2886.02(9)
_computing_cell_refinement
; 
CrysAlisPro, Agilent Technologies, 
Version 1.171.36.20 (release 27-06-2012 CrysAlis171 .NET) 
(compiled Jul 11 2012,15:38:31) 
;
_computing_data_collection
; 
CrysAlisPro, Agilent Technologies, 
Version 1.171.36.20 (release 27-06-2012 CrysAlis171 .NET) 
(compiled Jul 11 2012,15:38:31) 
;
_computing_data_reduction
; 
CrysAlisPro, Agilent Technologies, 
Version 1.171.36.20 (release 27-06-2012 CrysAlis171 .NET) 
(compiled Jul 11 2012,15:38:31) 
;
_computing_structure_refinement 'SHELXL-97 (Sheldrick, 2008)'
_computing_structure_solution 'SHELXS-97 (Sheldrick, 2008)'
_diffrn_ambient_temperature 100(2)
_diffrn_detector_area_resol_mean 10.3196
_diffrn_measured_fraction_theta_full 0.986
_diffrn_measured_fraction_theta_max 0.910
_diffrn_measurement_device_type 'SuperNova, Dual, Cu at zero, Atlas'
_diffrn_measurement_method '\w scans'
_diffrn_radiation_monochromator mirror
_diffrn_radiation_source 'SuperNova (Mo) X-ray Source'
_diffrn_radiation_type MoK\a
_diffrn_radiation_wavelength 0.71073
_diffrn_reflns_av_R_equivalents 0.0327
_diffrn_reflns_av_sigmaI/netI 0.0229
_diffrn_reflns_limit_h_max 15
_diffrn_reflns_limit_h_min -16
_diffrn_reflns_limit_k_max 19
_diffrn_reflns_limit_k_min -19
_diffrn_reflns_limit_l_max 23
_diffrn_reflns_limit_l_min -22
_diffrn_reflns_number 50428
_diffrn_reflns_theta_full 28.00
_diffrn_reflns_theta_max 29.63
_diffrn_reflns_theta_min 2.85
_exptl_absorpt_coefficient_mu 4.859
_exptl_absorpt_correction_T_max 0.877
_exptl_absorpt_correction_T_min 0.755
_exptl_absorpt_correction_type analytical
_exptl_absorpt_process_details
; 
CrysAlisPro, Agilent Technologies, 
Version 1.171.36.20 (release 27-06-2012 CrysAlis171 .NET) 
(compiled Jul 11 2012,15:38:31) 
Analytical numeric absorption correction using a multifaceted crystal 
model based on expressions derived by R.C. Clark & J.S. Reid. 
(Clark, R. C. & Reid, J. S. (1995). Acta Cryst. A51, 887-897) 
;
_exptl_crystal_colour 'pale yellow'
_exptl_crystal_density_diffrn 1.921
_exptl_crystal_density_method 'not measured'
_exptl_crystal_description irregular
_exptl_crystal_F_000 1640
_exptl_crystal_recrystallization_method 'Re-crystallisation from solvent'
_exptl_crystal_size_max 0.0904
_exptl_crystal_size_mid 0.0694
_exptl_crystal_size_min 0.0379
_refine_diff_density_max 0.948
_refine_diff_density_min -0.726
_refine_diff_density_rms 0.096
_refine_ls_extinction_method none
_refine_ls_goodness_of_fit_ref 1.038
_refine_ls_hydrogen_treatment constr
_refine_ls_matrix_type full
_refine_ls_number_parameters 428
_refine_ls_number_reflns 7408
_refine_ls_number_restraints 21
_refine_ls_restrained_S_all 1.037
_refine_ls_R_factor_all 0.0274
_refine_ls_R_factor_gt 0.0220
_refine_ls_shift/su_max 0.002
_refine_ls_shift/su_mean 0.000
_refine_ls_structure_factor_coef Fsqd
_refine_ls_weighting_details 'calc w=1/[\s^2^(Fo^2^)+(0.0148P)^2^+4.8719P] where P=(Fo^2^+2Fc^2^)/3'
_refine_ls_weighting_scheme calc
_refine_ls_wR_factor_gt 0.0438
_refine_ls_wR_factor_ref 0.0457
_reflns_number_gt 6665
_reflns_number_total 7408
_reflns_threshold_expression I>2\s(I)
_cod_data_source_file c7dt04109h2.cif
_cod_data_source_block alb182_3
_cod_depositor_comments 'Adding full bibliography for 7044881--7044882.cif.'
_cod_original_cell_volume 2886.02(8)
_cod_original_sg_symbol_H-M 'P 21/c'
_cod_database_code 7044881

loop_
_symmetry_equiv_pos_as_xyz
'x, y, z'
'x, -y+1/2, z+1/2'
'-x, -y, -z'
'-x, y-1/2, -z-1/2'

loop_
_atom_site_label
_atom_site_type_symbol
_atom_site_fract_x
_atom_site_fract_y
_atom_site_fract_z
_atom_site_U_iso_or_equiv
_atom_site_adp_type
_atom_site_occupancy
_atom_site_symmetry_multiplicity
_atom_site_calc_flag
_atom_site_refinement_flags
_atom_site_disorder_assembly
_atom_site_disorder_group
Ir Ir 0.752218(8) 0.318148(6) 0.081406(5) 0.01432(3) Uani 1 1 d . . .
C1 C 0.9299(2) 0.33590(17) 0.12692(15) 0.0186(5) Uani 1 1 d . . .
C2 C 0.9996(2) 0.26249(19) 0.12565(15) 0.0222(5) Uani 1 1 d . . .
N1 N 1.0118(2) 0.39992(15) 0.15552(14) 0.0242(5) Uani 1 1 d . . .
C3 C 0.9932(3) 0.49097(19) 0.17761(19) 0.0315(7) Uani 1 1 d . . .
H3A H 1.0671 0.5145 0.2141 0.047 Uiso 1 1 calc R . .
H3B H 0.9311 0.4925 0.2059 0.047 Uiso 1 1 calc R . .
H3C H 0.9688 0.5271 0.1276 0.047 Uiso 1 1 calc R . .
N2 N 1.1247(2) 0.37281(17) 0.16990(14) 0.0282(5) Uani 1 1 d . . .
N3 N 1.1152(2) 0.28822(16) 0.15127(14) 0.0260(5) Uani 1 1 d . . .
C4 C 1.2240(3) 0.2375(2) 0.1590(2) 0.0394(8) Uani 1 1 d . . .
H4A H 1.2929 0.2766 0.1779 0.059 Uiso 1 1 calc R . .
H4B H 1.2225 0.2125 0.1053 0.059 Uiso 1 1 calc R . .
H4C H 1.2294 0.1896 0.1988 0.059 Uiso 1 1 calc R . .
C5 C 0.9440(2) 0.17874(18) 0.09971(15) 0.0223(5) Uani 1 1 d . . .
C6 C 0.9956(3) 0.09660(19) 0.09868(17) 0.0281(6) Uani 1 1 d . . .
H6 H 1.0793 0.0902 0.1178 0.034 Uiso 1 1 calc R . .
C7 C 0.9249(3) 0.0244(2) 0.06986(18) 0.0337(7) Uani 1 1 d . . .
H7 H 0.9593 -0.0321 0.0679 0.040 Uiso 1 1 calc R . .
C8 C 0.8029(3) 0.0349(2) 0.04380(19) 0.0342(7) Uani 1 1 d . . .
H8 H 0.7525 -0.0140 0.0231 0.041 Uiso 1 1 calc R . .
C9 C 0.7559(3) 0.11727(18) 0.04839(18) 0.0288(6) Uani 1 1 d . . .
H9 H 0.6722 0.1239 0.0322 0.035 Uiso 1 1 calc R . .
N4 N 0.82390(19) 0.18918(14) 0.07493(13) 0.0203(4) Uani 1 1 d . . .
C10 C 0.7156(2) 0.41990(17) -0.01335(15) 0.0204(5) Uani 1 1 d . . .
C11 C 0.6642(2) 0.44447(17) 0.05213(15) 0.0215(5) Uani 1 1 d . . .
C12 C 0.5754(2) 0.37911(18) 0.05276(16) 0.0230(6) Uani 1 1 d . . .
C13 C 0.5744(2) 0.31389(18) -0.00783(16) 0.0238(6) Uani 1 1 d . . .
C14 C 0.6626(2) 0.33922(17) -0.04845(15) 0.0212(5) Uani 1 1 d . . .
C15 C 0.8036(3) 0.4717(2) -0.04306(18) 0.0299(6) Uani 1 1 d . . .
H15A H 0.8664 0.4322 -0.0495 0.045 Uiso 1 1 calc R . .
H15B H 0.8384 0.5179 -0.0029 0.045 Uiso 1 1 calc R . .
H15C H 0.7638 0.4990 -0.0962 0.045 Uiso 1 1 calc R . .
C16 C 0.6833(3) 0.52925(19) 0.10022(18) 0.0322(7) Uani 1 1 d . . .
H16A H 0.6116 0.5657 0.0829 0.048 Uiso 1 1 calc R . .
H16B H 0.7503 0.5614 0.0901 0.048 Uiso 1 1 calc R . .
H16C H 0.7006 0.5160 0.1591 0.048 Uiso 1 1 calc R . .
C17 C 0.4977(3) 0.3812(2) 0.10946(19) 0.0335(7) Uani 1 1 d . . .
H17A H 0.4233 0.4117 0.0823 0.050 Uiso 1 1 calc R . .
H17B H 0.5386 0.4127 0.1601 0.050 Uiso 1 1 calc R . .
H17C H 0.4804 0.3206 0.1230 0.050 Uiso 1 1 calc R . .
C18 C 0.4878(3) 0.2401(2) -0.0334(2) 0.0385(8) Uani 1 1 d . . .
H18A H 0.4137 0.2629 -0.0703 0.058 Uiso 1 1 calc R . .
H18B H 0.4721 0.2139 0.0154 0.058 Uiso 1 1 calc R . .
H18C H 0.5208 0.1950 -0.0622 0.058 Uiso 1 1 calc R . .
C19 C 0.6845(3) 0.2911(2) -0.11991(17) 0.0323(7) Uani 1 1 d . . .
H19A H 0.6940 0.2279 -0.1073 0.048 Uiso 1 1 calc R . .
H19B H 0.7568 0.3140 -0.1305 0.048 Uiso 1 1 calc R . .
H19C H 0.6170 0.3000 -0.1688 0.048 Uiso 1 1 calc R . .
N5 N 0.74570(19) 0.27674(14) 0.20018(12) 0.0195(4) Uani 1 1 d . . .
H1N5 H 0.8130 0.2463 0.2254 0.029 Uiso 1 1 calc R . .
H2N5 H 0.6815 0.2412 0.1950 0.029 Uiso 1 1 calc R . .
H3N5 H 0.7398 0.3250 0.2309 0.029 Uiso 1 1 calc R . .
O1 O 1.04641(18) 0.81023(13) 0.08024(12) 0.0292(4) Uani 1 1 d . . .
O2 O 0.9409(2) 0.67168(13) 0.04053(13) 0.0372(5) Uani 1 1 d . . .
O3 O 1.04013(19) 0.70064(14) 0.18455(12) 0.0338(5) Uani 1 1 d . . .
S1 S 0.98519(6) 0.73637(4) 0.10373(4) 0.02164(13) Uani 1 1 d . . .
C20 C 0.8529(3) 0.7876(2) 0.11739(19) 0.0338(7) Uani 1 1 d . . .
F1 F 0.78199(17) 0.81619(14) 0.04593(13) 0.0462(5) Uani 1 1 d . . .
F2 F 0.79253(17) 0.73036(15) 0.15075(13) 0.0506(5) Uani 1 1 d . . .
F3 F 0.8805(2) 0.85709(14) 0.16772(13) 0.0535(6) Uani 1 1 d . . .
O4A O 0.5245(7) 0.1558(3) 0.1603(5) 0.0428(19) Uani 0.899(3) 1 d PD A 1
O5A O 0.4777(3) 0.07611(18) 0.27130(16) 0.0464(8) Uani 0.899(3) 1 d PD A 1
O6A O 0.3596(2) 0.0527(2) 0.1314(2) 0.0498(8) Uani 0.899(3) 1 d PD A 1
S2A S 0.47247(9) 0.07880(6) 0.18638(8) 0.0276(3) Uani 0.899(3) 1 d PD A 1
C21A C 0.5722(4) -0.0088(3) 0.1755(3) 0.0446(10) Uani 0.899(3) 1 d PD A 1
F4A F 0.5400(6) -0.0856(2) 0.2020(3) 0.079(2) Uani 0.899(3) 1 d PD A 1
F5A F 0.5699(3) -0.01981(17) 0.09712(17) 0.0679(9) Uani 0.899(3) 1 d P A 1
F6A F 0.6823(4) 0.0097(5) 0.2167(4) 0.094(2) Uani 0.899(3) 1 d PD A 1
O4B O 0.466(2) 0.0400(16) 0.0671(11) 0.051(7) Uiso 0.101(3) 1 d PD A 2
O5B O 0.3660(18) 0.0551(18) 0.1733(16) 0.044(8) Uiso 0.101(3) 1 d PD A 2
O6B O 0.516(5) 0.1592(18) 0.167(3) 0.021(10) Uiso 0.101(3) 1 d PD A 2
S2B S 0.4698(10) 0.0704(8) 0.1481(9) 0.052(3) Uani 0.101(3) 1 d PD A 2
C21B C 0.581(2) 0.0020(17) 0.2168(15) 0.15(4) Uiso 0.101(3) 1 d PD A 2
F4B F 0.5729(19) 0.0231(15) 0.2919(12) 0.058(7) Uiso 0.101(3) 1 d PD A 2
F5B F 0.690(2) 0.019(2) 0.2145(17) 0.024(6) Uiso 0.101(3) 1 d PD A 2
F6B F 0.559(4) -0.0820(18) 0.199(2) 0.045(10) Uiso 0.101(3) 1 d PD A 2
O7 O 0.7898(2) 0.43101(15) 0.31081(13) 0.0360(5) Uani 1 1 d G . .
H1O7 H 0.8325 0.4014 0.3501 0.054 Uiso 1 1 d G . .
H2O7 H 0.7444 0.4599 0.3316 0.054 Uiso 1 1 d G . .

loop_
_atom_site_aniso_label
_atom_site_aniso_U_11
_atom_site_aniso_U_22
_atom_site_aniso_U_33
_atom_site_aniso_U_23
_atom_site_aniso_U_13
_atom_site_aniso_U_12
Ir 0.01517(5) 0.01338(5) 0.01539(5) 0.00259(3) 0.00594(3) 0.00225(4)
C1 0.0189(12) 0.0217(13) 0.0156(11) 0.0062(9) 0.0054(10) -0.0009(10)
C2 0.0182(13) 0.0312(15) 0.0190(12) 0.0077(10) 0.0082(10) 0.0062(11)
N1 0.0230(12) 0.0246(12) 0.0249(11) 0.0048(9) 0.0064(9) -0.0016(10)
C3 0.0353(17) 0.0213(14) 0.0362(16) 0.0016(12) 0.0071(13) -0.0033(12)
N2 0.0212(12) 0.0342(14) 0.0297(12) 0.0066(10) 0.0081(10) 0.0002(10)
N3 0.0194(11) 0.0337(13) 0.0264(12) 0.0044(10) 0.0090(9) 0.0035(10)
C4 0.0237(15) 0.048(2) 0.0484(19) 0.0031(16) 0.0139(14) 0.0094(14)
C5 0.0255(13) 0.0266(14) 0.0162(11) 0.0032(10) 0.0081(10) 0.0068(11)
C6 0.0326(15) 0.0287(15) 0.0260(14) 0.0061(11) 0.0133(12) 0.0124(12)
C7 0.0462(19) 0.0240(15) 0.0340(16) 0.0012(12) 0.0164(14) 0.0112(14)
C8 0.0425(18) 0.0209(14) 0.0390(16) -0.0024(12) 0.0111(14) -0.0006(13)
C9 0.0322(16) 0.0204(14) 0.0327(15) -0.0001(11) 0.0072(12) 0.0007(12)
N4 0.0219(11) 0.0213(11) 0.0185(10) 0.0017(8) 0.0069(9) 0.0041(9)
C10 0.0216(13) 0.0197(13) 0.0199(12) 0.0087(10) 0.0058(10) 0.0069(10)
C11 0.0241(13) 0.0198(13) 0.0208(12) 0.0055(10) 0.0067(10) 0.0086(11)
C12 0.0196(13) 0.0265(14) 0.0243(13) 0.0082(10) 0.0086(11) 0.0101(11)
C13 0.0190(13) 0.0221(13) 0.0270(13) 0.0048(11) 0.0014(11) 0.0058(11)
C14 0.0219(13) 0.0226(13) 0.0179(12) 0.0037(10) 0.0036(10) 0.0087(10)
C15 0.0304(15) 0.0290(15) 0.0336(15) 0.0134(12) 0.0142(13) 0.0053(12)
C16 0.0374(17) 0.0227(15) 0.0344(16) -0.0030(12) 0.0068(13) 0.0084(13)
C17 0.0292(15) 0.0402(18) 0.0373(16) 0.0110(13) 0.0195(13) 0.0114(13)
C18 0.0255(16) 0.0325(17) 0.0474(19) 0.0056(14) -0.0061(14) -0.0062(13)
C19 0.0344(16) 0.0400(17) 0.0204(13) -0.0012(12) 0.0046(12) 0.0148(14)
N5 0.0198(11) 0.0208(11) 0.0192(10) 0.0043(8) 0.0075(9) 0.0002(9)
O1 0.0263(10) 0.0277(11) 0.0351(11) 0.0061(8) 0.0111(9) -0.0045(8)
O2 0.0601(15) 0.0213(11) 0.0285(11) -0.0038(8) 0.0096(10) -0.0046(10)
O3 0.0309(11) 0.0327(12) 0.0306(11) 0.0097(9) -0.0032(9) -0.0079(9)
S1 0.0232(3) 0.0186(3) 0.0224(3) 0.0012(2) 0.0052(3) -0.0020(3)
C20 0.0303(16) 0.0390(17) 0.0338(16) 0.0087(13) 0.0120(13) -0.0011(13)
F1 0.0291(10) 0.0526(13) 0.0530(12) 0.0166(10) 0.0050(9) 0.0092(9)
F2 0.0351(11) 0.0623(14) 0.0611(13) 0.0205(11) 0.0242(10) -0.0027(10)
F3 0.0803(16) 0.0427(12) 0.0483(12) -0.0083(9) 0.0360(11) 0.0091(11)
O4A 0.048(3) 0.0296(19) 0.049(3) 0.0108(13) 0.0104(18) -0.0162(15)
O5A 0.0662(19) 0.0391(15) 0.0433(15) -0.0096(12) 0.0307(14) -0.0230(14)
O6A 0.0341(16) 0.0512(18) 0.055(2) 0.0091(16) -0.0018(13) -0.0178(13)
S2A 0.0278(5) 0.0214(4) 0.0340(6) 0.0009(4) 0.0094(5) -0.0089(3)
C21A 0.054(3) 0.031(2) 0.056(3) 0.0089(18) 0.026(2) 0.0037(18)
F4A 0.139(5) 0.0266(15) 0.100(3) 0.0166(14) 0.079(3) 0.0151(18)
F5A 0.112(2) 0.0458(15) 0.0723(17) -0.0148(13) 0.0685(17) -0.0159(15)
F6A 0.049(2) 0.116(4) 0.114(3) 0.031(2) 0.0159(19) 0.032(2)
S2B 0.045(6) 0.067(7) 0.051(7) -0.018(6) 0.024(6) -0.022(5)
O7 0.0355(13) 0.0342(13) 0.0379(12) 0.0002(9) 0.0096(10) 0.0075(10)

loop_
_atom_type_symbol
_atom_type_description
_atom_type_scat_dispersion_real
_atom_type_scat_dispersion_imag
_atom_type_scat_source
C C 0.0033 0.0016 'International Tables Vol C Tables 4.2.6.8 and 6.1.1.4'
H H 0.0000 0.0000 'International Tables Vol C Tables 4.2.6.8 and 6.1.1.4'
N N 0.0061 0.0033 'International Tables Vol C Tables 4.2.6.8 and 6.1.1.4'
O O 0.0106 0.0060 'International Tables Vol C Tables 4.2.6.8 and 6.1.1.4'
F F 0.0171 0.0103 'International Tables Vol C Tables 4.2.6.8 and 6.1.1.4'
S S 0.1246 0.1234 'International Tables Vol C Tables 4.2.6.8 and 6.1.1.4'
Ir Ir -1.4442 7.9887 'International Tables Vol C Tables 4.2.6.8 and 6.1.1.4'

loop_
_geom_angle_atom_site_label_1
_geom_angle_atom_site_label_2
_geom_angle_atom_site_label_3
_geom_angle
C1 Ir N5 89.32(9)
C1 Ir N4 76.24(9)
N5 Ir N4 84.25(8)
C1 Ir C11 110.15(10)
N5 Ir C11 109.52(9)
N4 Ir C11 164.46(9)
C1 Ir C14 121.12(10)
N5 Ir C14 149.45(9)
N4 Ir C14 99.62(9)
C11 Ir C14 64.87(10)
C1 Ir C10 98.88(10)
N5 Ir C10 148.44(9)
N4 Ir C10 127.28(9)
C11 Ir C10 39.10(9)
C14 Ir C10 38.13(10)
C1 Ir C12 146.66(11)
N5 Ir C12 92.74(9)
N4 Ir C12 137.07(10)
C11 Ir C12 38.55(10)
C14 Ir C12 63.77(10)
C10 Ir C12 64.09(10)
C1 Ir C13 159.70(10)
N5 Ir C13 110.98(9)
N4 Ir C13 104.41(9)
C11 Ir C13 64.51(10)
C14 Ir C13 38.58(10)
C10 Ir C13 64.18(10)
C12 Ir C13 37.61(10)
N1 C1 C2 102.4(2)
N1 C1 Ir 141.4(2)
C2 C1 Ir 116.01(19)
N3 C2 C1 107.9(2)
N3 C2 C5 132.6(3)
C1 C2 C5 119.5(2)
N2 N1 C1 114.4(2)
N2 N1 C3 116.9(2)
C1 N1 C3 128.5(2)
N1 C3 H3A 109.5
N1 C3 H3B 109.5
H3A C3 H3B 109.5
N1 C3 H3C 109.5
H3A C3 H3C 109.5
H3B C3 H3C 109.5
N3 N2 N1 103.9(2)
N2 N3 C2 111.3(2)
N2 N3 C4 118.4(2)
C2 N3 C4 130.3(3)
N3 C4 H4A 109.5
N3 C4 H4B 109.5
H4A C4 H4B 109.5
N3 C4 H4C 109.5
H4A C4 H4C 109.5
H4B C4 H4C 109.5
N4 C5 C6 121.3(3)
N4 C5 C2 109.5(2)
C6 C5 C2 129.2(3)
C7 C6 C5 119.6(3)
C7 C6 H6 120.2
C5 C6 H6 120.2
C6 C7 C8 119.3(3)
C6 C7 H7 120.4
C8 C7 H7 120.4
C9 C8 C7 118.9(3)
C9 C8 H8 120.6
C7 C8 H8 120.6
N4 C9 C8 122.7(3)
N4 C9 H9 118.6
C8 C9 H9 118.6
C9 N4 C5 118.3(2)
C9 N4 Ir 123.17(18)
C5 N4 Ir 118.57(18)
C14 C10 C11 108.1(2)
C14 C10 C15 124.9(2)
C11 C10 C15 126.8(3)
C14 C10 Ir 70.91(14)
C11 C10 Ir 69.94(14)
C15 C10 Ir 127.39(18)
C12 C11 C10 106.8(2)
C12 C11 C16 125.5(2)
C10 C11 C16 127.0(3)
C12 C11 Ir 72.11(15)
C10 C11 Ir 70.95(14)
C16 C11 Ir 129.92(19)
C13 C12 C11 109.2(2)
C13 C12 C17 126.4(3)
C11 C12 C17 124.3(3)
C13 C12 Ir 71.50(15)
C11 C12 Ir 69.35(14)
C17 C12 Ir 125.17(18)
C12 C13 C14 107.3(2)
C12 C13 C18 126.6(3)
C14 C13 C18 125.6(3)
C12 C13 Ir 70.89(15)
C14 C13 Ir 69.52(14)
C18 C13 Ir 131.13(19)
C10 C14 C13 108.5(2)
C10 C14 C19 126.9(3)
C13 C14 C19 124.4(3)
C10 C14 Ir 70.95(14)
C13 C14 Ir 71.89(14)
C19 C14 Ir 126.96(18)
C10 C15 H15A 109.5
C10 C15 H15B 109.5
H15A C15 H15B 109.5
C10 C15 H15C 109.5
H15A C15 H15C 109.5
H15B C15 H15C 109.5
C11 C16 H16A 109.5
C11 C16 H16B 109.5
H16A C16 H16B 109.5
C11 C16 H16C 109.5
H16A C16 H16C 109.5
H16B C16 H16C 109.5
C12 C17 H17A 109.5
C12 C17 H17B 109.5
H17A C17 H17B 109.5
C12 C17 H17C 109.5
H17A C17 H17C 109.5
H17B C17 H17C 109.5
C13 C18 H18A 109.5
C13 C18 H18B 109.5
H18A C18 H18B 109.5
C13 C18 H18C 109.5
H18A C18 H18C 109.5
H18B C18 H18C 109.5
C14 C19 H19A 109.5
C14 C19 H19B 109.5
H19A C19 H19B 109.5
C14 C19 H19C 109.5
H19A C19 H19C 109.5
H19B C19 H19C 109.5
Ir N5 H1N5 109.5
Ir N5 H2N5 109.5
H1N5 N5 H2N5 109.5
Ir N5 H3N5 109.5
H1N5 N5 H3N5 109.5
H2N5 N5 H3N5 109.5
O2 S1 O3 114.99(13)
O2 S1 O1 115.25(13)
O3 S1 O1 115.23(12)
O2 S1 C20 104.08(15)
O3 S1 C20 102.13(14)
O1 S1 C20 102.52(13)
F1 C20 F3 107.5(3)
F1 C20 F2 108.8(3)
F3 C20 F2 107.6(3)
F1 C20 S1 111.3(2)
F3 C20 S1 110.9(2)
F2 C20 S1 110.7(2)
O5A S2A O4A 115.6(3)
O5A S2A O6A 114.4(2)
O4A S2A O6A 114.6(3)
O5A S2A C21A 103.7(2)
O4A S2A C21A 102.5(3)
O6A S2A C21A 103.7(2)
F6A C21A F5A 107.2(4)
F6A C21A F4A 109.6(5)
F5A C21A F4A 107.3(4)
F6A C21A S2A 111.1(4)
F5A C21A S2A 111.2(3)
F4A C21A S2A 110.4(4)
O5B S2B O4B 116.1(16)
O5B S2B O6B 113(2)
O4B S2B O6B 115(2)
O5B S2B C21B 104.0(14)
O4B S2B C21B 104.4(13)
O6B S2B C21B 103(2)
F6B C21B F5B 108(3)
F6B C21B F4B 113(2)
F5B C21B F4B 108(2)
F6B C21B S2B 110.0(19)
F5B C21B S2B 113.8(19)
F4B C21B S2B 103.8(17)
H1O7 O7 H2O7 104.7

loop_
_geom_bond_atom_site_label_1
_geom_bond_atom_site_label_2
_geom_bond_distance
Ir C1 2.029(3)
Ir N5 2.127(2)
Ir N4 2.140(2)
Ir C11 2.162(3)
Ir C14 2.176(2)
Ir C10 2.176(2)
Ir C12 2.199(3)
Ir C13 2.207(3)
C1 N1 1.355(3)
C1 C2 1.384(4)
C2 N3 1.361(3)
C2 C5 1.436(4)
N1 N2 1.344(3)
N1 C3 1.459(4)
C3 H3A 0.9800
C3 H3B 0.9800
C3 H3C 0.9800
N2 N3 1.315(3)
N3 C4 1.465(4)
C4 H4A 0.9800
C4 H4B 0.9800
C4 H4C 0.9800
C5 N4 1.364(3)
C5 C6 1.384(4)
C6 C7 1.376(4)
C6 H6 0.9500
C7 C8 1.386(5)
C7 H7 0.9500
C8 C9 1.373(4)
C8 H8 0.9500
C9 N4 1.349(4)
C9 H9 0.9500
C10 C14 1.422(4)
C10 C11 1.452(4)
C10 C15 1.494(4)
C11 C12 1.440(4)
C11 C16 1.501(4)
C12 C13 1.420(4)
C12 C17 1.500(4)
C13 C14 1.448(4)
C13 C18 1.490(4)
C14 C19 1.494(4)
C15 H15A 0.9800
C15 H15B 0.9800
C15 H15C 0.9800
C16 H16A 0.9800
C16 H16B 0.9800
C16 H16C 0.9800
C17 H17A 0.9800
C17 H17B 0.9800
C17 H17C 0.9800
C18 H18A 0.9800
C18 H18B 0.9800
C18 H18C 0.9800
C19 H19A 0.9800
C19 H19B 0.9800
C19 H19C 0.9800
N5 H1N5 0.9100
N5 H2N5 0.9100
N5 H3N5 0.9100
O1 S1 1.444(2)
O2 S1 1.434(2)
O3 S1 1.443(2)
S1 C20 1.809(3)
C20 F1 1.332(4)
C20 F3 1.334(4)
C20 F2 1.341(4)
O4A S2A 1.442(5)
O5A S2A 1.422(3)
O6A S2A 1.444(3)
S2A C21A 1.812(4)
C21A F6A 1.315(6)
C21A F5A 1.330(5)
C21A F4A 1.338(6)
O4B S2B 1.436(16)
O5B S2B 1.420(16)
O6B S2B 1.452(18)
S2B C21B 1.812(18)
C21B F6B 1.315(18)
C21B F5B 1.316(18)
C21B F4B 1.341(19)
O7 H1O7 0.8399
O7 H2O7 0.8397

loop_
_geom_hbond_atom_site_label_D
_geom_hbond_atom_site_label_H
_geom_hbond_atom_site_label_A
_geom_hbond_distance_DH
_geom_hbond_distance_HA
_geom_hbond_distance_DA
_geom_hbond_angle_DHA
_geom_hbond_site_symmetry_A
N5 H1N5 O3 0.91 2.07 2.949(3) 161.1 4_756
N5 H3N5 O7 0.91 2.07 2.944(3) 160.1 .
O7 H1O7 O1 0.84 2.09 2.905(3) 163.2 4_756
O7 H2O7 O6A 0.84 2.07 2.898(4) 168.0 4_666
O7 H2O7 O5B 0.84 1.92 2.69(2) 150.6 4_666

loop_
_geom_torsion_atom_site_label_1
_geom_torsion_atom_site_label_2
_geom_torsion_atom_site_label_3
_geom_torsion_atom_site_label_4
_geom_torsion
N5 Ir C1 N1 -98.6(3)
N4 Ir C1 N1 177.1(3)
C11 Ir C1 N1 12.0(3)
C14 Ir C1 N1 84.1(3)
C10 Ir C1 N1 50.8(3)
C12 Ir C1 N1 -4.7(4)
C13 Ir C1 N1 82.7(4)
N5 Ir C1 C2 87.66(19)
N4 Ir C1 C2 3.41(18)
C11 Ir C1 C2 -161.76(18)
C14 Ir C1 C2 -89.6(2)
C10 Ir C1 C2 -122.96(19)
C12 Ir C1 C2 -178.40(17)
C13 Ir C1 C2 -91.0(3)
N1 C1 C2 N3 -1.3(3)
Ir C1 C2 N3 174.67(16)
N1 C1 C2 C5 178.8(2)
Ir C1 C2 C5 -5.2(3)
C2 C1 N1 N2 1.5(3)
Ir C1 N1 N2 -172.7(2)
C2 C1 N1 C3 -173.8(3)
Ir C1 N1 C3 11.9(5)
C1 N1 N2 N3 -1.1(3)
C3 N1 N2 N3 174.8(2)
N1 N2 N3 C2 0.1(3)
N1 N2 N3 C4 179.1(2)
C1 C2 N3 N2 0.8(3)
C5 C2 N3 N2 -179.4(3)
C1 C2 N3 C4 -178.0(3)
C5 C2 N3 C4 1.8(5)
N3 C2 C5 N4 -176.1(3)
C1 C2 C5 N4 3.7(3)
N3 C2 C5 C6 4.8(5)
C1 C2 C5 C6 -175.4(3)
N4 C5 C6 C7 2.0(4)
C2 C5 C6 C7 -179.0(3)
C5 C6 C7 C8 -1.2(4)
C6 C7 C8 C9 -0.7(5)
C7 C8 C9 N4 2.1(5)
C8 C9 N4 C5 -1.4(4)
C8 C9 N4 Ir 179.4(2)
C6 C5 N4 C9 -0.7(4)
C2 C5 N4 C9 -179.8(2)
C6 C5 N4 Ir 178.57(19)
C2 C5 N4 Ir -0.6(3)
C1 Ir N4 C9 177.7(2)
N5 Ir N4 C9 87.0(2)
C11 Ir N4 C9 -66.0(4)
C14 Ir N4 C9 -62.4(2)
C10 Ir N4 C9 -91.6(2)
C12 Ir N4 C9 -0.9(3)
C13 Ir N4 C9 -23.2(2)
C1 Ir N4 C5 -1.50(18)
N5 Ir N4 C5 -92.20(18)
C11 Ir N4 C5 114.8(4)
C14 Ir N4 C5 118.38(19)
C10 Ir N4 C5 89.3(2)
C12 Ir N4 C5 179.96(17)
C13 Ir N4 C5 157.57(18)
C1 Ir C10 C14 130.40(16)
N5 Ir C10 C14 -126.23(19)
N4 Ir C10 C14 50.98(19)
C11 Ir C10 C14 -118.5(2)
C12 Ir C10 C14 -79.81(17)
C13 Ir C10 C14 -37.82(15)
C1 Ir C10 C11 -111.13(16)
N5 Ir C10 C11 -7.8(3)
N4 Ir C10 C11 169.45(14)
C14 Ir C10 C11 118.5(2)
C12 Ir C10 C11 38.66(15)
C13 Ir C10 C11 80.64(17)
C1 Ir C10 C15 10.5(3)
N5 Ir C10 C15 113.9(3)
N4 Ir C10 C15 -68.9(3)
C11 Ir C10 C15 121.6(3)
C14 Ir C10 C15 -119.9(3)
C12 Ir C10 C15 160.3(3)
C13 Ir C10 C15 -157.7(3)
C14 C10 C11 C12 -2.7(3)
C15 C10 C11 C12 174.0(2)
Ir C10 C11 C12 -63.67(17)
C14 C10 C11 C16 -172.9(2)
C15 C10 C11 C16 3.9(4)
Ir C10 C11 C16 126.1(3)
C14 C10 C11 Ir 60.94(17)
C15 C10 C11 Ir -122.3(3)
C1 Ir C11 C12 -165.37(14)
N5 Ir C11 C12 -68.68(16)
N4 Ir C11 C12 82.7(4)
C14 Ir C11 C12 78.78(16)
C10 Ir C11 C12 115.6(2)
C13 Ir C11 C12 35.91(15)
C1 Ir C11 C10 79.00(17)
N5 Ir C11 C10 175.70(14)
N4 Ir C11 C10 -32.9(4)
C14 Ir C11 C10 -36.84(15)
C12 Ir C11 C10 -115.6(2)
C13 Ir C11 C10 -79.71(16)
C1 Ir C11 C16 -43.7(3)
N5 Ir C11 C16 53.0(3)
N4 Ir C11 C16 -155.7(3)
C14 Ir C11 C16 -159.6(3)
C10 Ir C11 C16 -122.7(3)
C12 Ir C11 C16 121.6(3)
C13 Ir C11 C16 157.5(3)
C10 C11 C12 C13 2.3(3)
C16 C11 C12 C13 172.7(2)
Ir C11 C12 C13 -60.61(18)
C10 C11 C12 C17 -177.9(2)
C16 C11 C12 C17 -7.5(4)
Ir C11 C12 C17 119.2(3)
C10 C11 C12 Ir 62.90(16)
C16 C11 C12 Ir -126.7(3)
C1 Ir C12 C13 145.39(18)
N5 Ir C12 C13 -121.69(16)
N4 Ir C12 C13 -37.2(2)
C11 Ir C12 C13 119.8(2)
C14 Ir C12 C13 37.97(16)
C10 Ir C12 C13 80.62(17)
C1 Ir C12 C11 25.6(2)
N5 Ir C12 C11 118.47(15)
N4 Ir C12 C11 -157.03(14)
C14 Ir C12 C11 -81.87(16)
C10 Ir C12 C11 -39.22(15)
C13 Ir C12 C11 -119.8(2)
C1 Ir C12 C17 -92.6(3)
N5 Ir C12 C17 0.3(3)
N4 Ir C12 C17 84.8(3)
C11 Ir C12 C17 -118.1(3)
C14 Ir C12 C17 160.0(3)
C10 Ir C12 C17 -157.4(3)
C13 Ir C12 C17 122.0(3)
C11 C12 C13 C14 -1.0(3)
C17 C12 C13 C14 179.2(2)
Ir C12 C13 C14 -60.27(17)
C11 C12 C13 C18 -173.1(3)
C17 C12 C13 C18 7.0(4)
Ir C12 C13 C18 127.6(3)
C11 C12 C13 Ir 59.29(18)
C17 C12 C13 Ir -120.5(3)
C1 Ir C13 C12 -115.9(3)
N5 Ir C13 C12 65.55(17)
N4 Ir C13 C12 154.84(15)
C11 Ir C13 C12 -36.79(15)
C14 Ir C13 C12 -117.8(2)
C10 Ir C13 C12 -80.37(16)
C1 Ir C13 C14 1.9(4)
N5 Ir C13 C14 -176.70(14)
N4 Ir C13 C14 -87.40(15)
C11 Ir C13 C14 80.97(16)
C10 Ir C13 C14 37.38(15)
C12 Ir C13 C14 117.8(2)
C1 Ir C13 C18 121.8(3)
N5 Ir C13 C18 -56.8(3)
N4 Ir C13 C18 32.5(3)
C11 Ir C13 C18 -159.1(3)
C14 Ir C13 C18 119.9(3)
C10 Ir C13 C18 157.3(3)
C12 Ir C13 C18 -122.3(4)
C11 C10 C14 C13 2.2(3)
C15 C10 C14 C13 -174.7(2)
Ir C10 C14 C13 62.49(17)
C11 C10 C14 C19 177.2(2)
C15 C10 C14 C19 0.4(4)
Ir C10 C14 C19 -122.4(3)
C11 C10 C14 Ir -60.33(17)
C15 C10 C14 Ir 122.8(2)
C12 C13 C14 C10 -0.7(3)
C18 C13 C14 C10 171.5(2)
Ir C13 C14 C10 -61.89(17)
C12 C13 C14 C19 -176.0(2)
C18 C13 C14 C19 -3.7(4)
Ir C13 C14 C19 122.9(3)
C12 C13 C14 Ir 61.15(17)
C18 C13 C14 Ir -126.6(3)
C1 Ir C14 C10 -61.51(18)
N5 Ir C14 C10 123.81(19)
N4 Ir C14 C10 -141.17(15)
C11 Ir C14 C10 37.77(15)
C12 Ir C14 C10 80.72(16)
C13 Ir C14 C10 117.7(2)
C1 Ir C14 C13 -179.25(15)
N5 Ir C14 C13 6.1(3)
N4 Ir C14 C13 101.09(15)
C11 Ir C14 C13 -79.97(16)
C10 Ir C14 C13 -117.7(2)
C12 Ir C14 C13 -37.02(15)
C1 Ir C14 C19 60.9(3)
N5 Ir C14 C19 -113.8(3)
N4 Ir C14 C19 -18.8(3)
C11 Ir C14 C19 160.1(3)
C10 Ir C14 C19 122.4(3)
C12 Ir C14 C19 -156.9(3)
C13 Ir C14 C19 -119.9(3)
O2 S1 C20 F1 -52.8(2)
O3 S1 C20 F1 -172.8(2)
O1 S1 C20 F1 67.6(2)
O2 S1 C20 F3 -172.4(2)
O3 S1 C20 F3 67.6(2)
O1 S1 C20 F3 -52.0(2)
O2 S1 C20 F2 68.3(2)
O3 S1 C20 F2 -51.7(2)
O1 S1 C20 F2 -171.3(2)
O5A S2A C21A F6A -65.9(4)
O4A S2A C21A F6A 54.7(5)
O6A S2A C21A F6A 174.2(4)
O5A S2A C21A F5A 174.8(3)
O4A S2A C21A F5A -64.5(4)
O6A S2A C21A F5A 55.0(3)
O5A S2A C21A F4A 55.9(4)
O4A S2A C21A F4A 176.5(5)
O6A S2A C21A F4A -64.0(4)
O5B S2B C21B F6B 71(3)
O4B S2B C21B F6B -51(3)
O6B S2B C21B F6B -172(3)
O5B S2B C21B F5B -168(2)
O4B S2B C21B F5B 70(2)
O6B S2B C21B F5B -50(3)
O5B S2B C21B F4B -50(2)
O4B S2B C21B F4B -172.4(18)
O6B S2B C21B F4B 68(3)
